data_9009892
loop_
_publ_author_name
'Ruszala, F. A.'
'Anderson, J. B.'
'Kostiner, E.'

_publ_section_title
;
 Crystal structures of two isomorphs of arsenoclasite:
 Co5(PO4)2(OH)4 and Mn5(PO4)2(OH)4
;
_journal_name_full 'Inorganic Chemistry'
_journal_page_first 2417
_journal_page_last 2422
_journal_paper_doi 10.1021/ic50175a051
_journal_volume 16
_journal_year 1977
_chemical_compound_source Synthetic
_chemical_formula_sum 'H4 Mn5 O12 P2'
_chemical_name_mineral Gatehouseite
_space_group_IT_number 19
_symmetry_space_group_name_Hall 'P 2ac 2ab'
_symmetry_space_group_name_H-M 'P 21 21 21'
_cell_angle_alpha 90
_cell_angle_beta 90
_cell_angle_gamma 90
_cell_formula_units_Z 4
_cell_length_a 9.110
_cell_length_b 18.032
_cell_length_c 5.6923
_cell_volume 935.083
_database_code_amcsd 0012684
_exptl_crystal_density_diffrn 3.784
_cod_original_formula_sum 'Mn5 P2 O12 H4'
_cod_database_code 9009892

loop_
_space_group_symop_operation_xyz
x,y,z
-x,1/2+y,1/2-z
1/2+x,1/2-y,-z
1/2-x,-y,1/2+z

loop_
_atom_site_aniso_label
_atom_site_aniso_U_11
_atom_site_aniso_U_22
_atom_site_aniso_U_33
_atom_site_aniso_U_12
_atom_site_aniso_U_13
_atom_site_aniso_U_23
Mn1 0.01254 0.01356 0.01165 0.00051 -0.00013 -0.00025
Mn2 0.01393 0.01229 0.01254 -0.00114 0.00038 0.00000
Mn3 0.01431 0.01394 0.01203 -0.00114 0.00127 -0.00050
Mn4 0.01292 0.01305 0.01267 0.00012 -0.00051 0.00000
Mn5 0.01406 0.01558 0.01191 0.00102 -0.00025 -0.00063
P1 0.00912 0.01254 0.00887 0.00063 0.00025 -0.00076
P2 0.01051 0.01153 0.00963 0.00063 -0.00013 0.00025
O1 0.01216 0.01483 0.01279 -0.00152 0.00013 0.00025
O2 0.01152 0.01761 0.01431 -0.00241 -0.00190 0.00114
O3 0.01152 0.01456 0.01418 0.00165 -0.00215 -0.00139
O4 0.01723 0.01089 0.01305 0.00089 -0.00101 -0.00165
O5 0.01115 0.01634 0.01279 -0.00126 0.00063 -0.00139
O6 0.01279 0.01748 0.01634 0.00102 -0.00101 -0.00367
O7 0.01292 0.01520 0.01102 -0.00025 0.00025 0.00139
O8 0.01482 0.01202 0.01292 0.00051 0.00076 0.00000
O-H9 0.01330 0.01418 0.01115 -0.00202 0.00025 0.00000
O-H10 0.01495 0.01405 0.01355 -0.00051 -0.00063 -0.00190
O-H11 0.01583 0.01431 0.01267 0.00025 0.00063 -0.00025
O-H12 0.01330 0.01254 0.01431 0.00279 -0.00152 -0.00050

loop_
_atom_site_label
_atom_site_fract_x
_atom_site_fract_y
_atom_site_fract_z
_atom_site_type_symbol
_atom_site_attached_hydrogens
Mn1 0.37734 0.12443 0.44640 Mn 0
Mn2 0.39044 0.02892 0.94930 Mn 0
Mn3 0.35093 0.22503 0.93500 Mn 0
Mn4 0.74725 0.93286 0.76530 Mn 0
Mn5 0.50318 0.81984 0.08600 Mn 0
P1 0.67870 0.12243 0.80520 P 0
P2 0.42970 0.87349 0.61970 P 0
O1 0.74400 0.85660 0.07420 O 0
O2 0.50930 0.12710 0.77600 O 0
O3 0.72600 0.17130 0.01100 O 0
O4 0.71770 0.04240 0.88030 O 0
O5 0.26030 0.87550 0.61950 O 0
O6 0.49590 0.92970 0.79440 O 0
O7 0.48330 0.89080 0.37150 O 0
O8 0.48200 0.79760 0.71130 O 0
O-H9 0.46750 0.21750 0.25380 O 1
O-H10 0.26480 0.79500 0.11900 O 1
O-H11 0.25450 0.04340 0.64270 O 1
O-H12 0.51810 0.04810 0.27040 O 1

loop_
_cod_changelog_entry_id
_cod_changelog_entry_author
_cod_changelog_entry_date
_cod_changelog_entry_text
1
;cod-tools version 3.8.0
Id: cif_guess_AMCSD_atom_types 9574 2023-05-10 09:00:05Z saulius
;
2023-05-10T18:52:15+03:00
;Derived atom types and hydrogen counts
from atom names that follow the AMCSD naming convention
(Wat == water, O-H == hydroxyl).
;
2
;cod-tools version 3.10.1
Id: cif_fix_AMCSD_aniso_labels 10200 2024-08-01 14:09:44Z saulius
;
2024-08-02T12:21:25+03:00
;Changed the following '_atom_site_aniso_label' values:
'OH9' -> 'O-H9'
'OH10' -> 'O-H10'
'OH11' -> 'O-H11'
'OH12' -> 'O-H12'
;

loop_
_cod_related_entry_id
_cod_related_entry_database
_cod_related_entry_code
1 AMCSD 0012684
